data_4518229
loop_
_publ_author_name
'Rodr\'iguez, Israel'
'Flores Bello, Jeaninna'
'Marie Serrano Valc\'arcel, Joyce'
'L\'opez-Mej\'ias, Vilmal\'i'

_publ_section_title
;
 Design of Potential Pharmaceutical-Based Metal Complexes Derived from
 Cromolyn a Mast Cell Stabilizer
;
_journal_issue 46
_journal_name_full 'ACS Omega'
_journal_page_first 29714
_journal_page_last 29721
_journal_paper_doi 10.1021/acsomega.0c03320
_journal_volume 5
_journal_year 2020
_chemical_formula_moiety 'C23 H24 Mg O16, H2 O'
_chemical_formula_sum 'C23 H26 Mg O17'
_chemical_formula_weight 598.75
_chemical_name_systematic 'Cromolyn-Mg metal complex'
_space_group_crystal_system triclinic
_space_group_IT_number 2
_space_group_name_Hall '-P 1'
_space_group_name_H-M_alt 'P -1'
_atom_sites_solution_hydrogens mixed
_audit_creation_date 2020-07-03
_audit_creation_method
;
Olex2 1.2
(compiled May 18 2018 14:05:52 for OlexSys, GUI svn.r5506)
;
_audit_update_record
;
2020-07-03 deposited with the CCDC.	2020-10-19 downloaded from the CCDC.
;
_cell_angle_alpha 100.8990(10)
_cell_angle_beta 98.9160(10)
_cell_angle_gamma 93.5560(10)
_cell_formula_units_Z 2
_cell_length_a 7.34210(10)
_cell_length_b 10.37410(10)
_cell_length_c 16.8517(2)
_cell_measurement_reflns_used 11636
_cell_measurement_temperature 100.01(10)
_cell_measurement_theta_max 68.6270
_cell_measurement_theta_min 2.6990
_cell_volume 1239.64(3)
_computing_cell_refinement 'CrysAlisPro 1.171.39.46 (Rigaku OD, 2018)'
_computing_data_collection 'CrysAlisPro 1.171.39.46 (Rigaku OD, 2018)'
_computing_data_reduction 'CrysAlisPro 1.171.39.46 (Rigaku OD, 2018)'
_computing_molecular_graphics 'Olex2 (Dolomanov et al., 2009)'
_computing_publication_material 'Olex2 (Dolomanov et al., 2009)'
_computing_structure_refinement 'ShelXL (Sheldrick, 2015)'
_computing_structure_solution 'SHELXT 2014/5 (Sheldrick, 2014)'
_diffrn_ambient_environment N~2~
_diffrn_ambient_temperature 100.01(10)
_diffrn_detector 'CCD plate'
_diffrn_detector_type HyPix3000
_diffrn_measured_fraction_theta_full 0.999
_diffrn_measured_fraction_theta_max 0.992
_diffrn_measurement_details
;
List of Runs (angles in degrees, time in seconds):

  # Type    Start    End  Width  t~exp~   \w     \q     \k     \f   Frames
#--------------------------------------------------------------------------
  1  \w   -108.00 -15.00   0.50    0.50    --  -41.24 -77.00 -80.00  186
  2  \w    -68.00  25.00   0.50    0.50    --  -41.24  77.00  46.00  186
  3  \w     70.00 158.00   0.50    0.50    --   96.95  77.00  46.00  176
  4  \w     30.00 123.00   0.50    0.50    --   96.95 -77.00 -80.00  186
  5  \w    -68.00  25.00   0.50    0.50    --  -41.24  77.00 120.00  186
  6  \w   -113.00 -25.00   0.50    0.50    --  -41.24 -21.00 120.00  176
  7  \w   -108.00 -15.00   0.50    0.50    --  -41.24 -77.00-180.00  186
  8  \w    -79.00  17.00   0.50    0.50    --  -41.24 104.00 150.00  192
  9  \w   -109.00 -29.00   0.50    0.50    --  -41.24 -32.00-180.00  160
 10  \w     15.00 108.00   0.50    0.50    --   41.24  77.00  46.00  186
 11  \w    -31.00  58.00   0.50    0.50    --   41.24 -21.00-120.00  178
 12  \w    -27.00  53.00   0.50    0.50    --   41.24 -32.00  30.00  160
 13  \w    -25.00  68.00   0.50    0.50    --   41.24 -77.00 -80.00  186
 14  \w    -17.00  79.00   0.50    0.50    --   41.24-104.00-150.00  192
 15  \w     75.00 158.00   0.50    0.50    --   96.95  17.00-180.00  166
 16  \w     28.00 127.00   0.50    0.50    --   96.95 -87.00-180.00  198
 17  \w     77.00 158.00   0.50    0.50    --   96.95 117.00 -30.00  162
 18  \w     23.00 109.00   0.50    0.50    --   96.95 -96.00 -30.00  172
 19  \w     29.00 109.00   0.50    0.50    --   96.95 -33.00 -90.00  160
 20  \w     61.00 158.00   0.50    0.50    --   96.95 145.00 -90.00  194
 21  \w     31.00 132.00   0.50    0.50    --   96.95-145.00-120.00  202
 22  \w     80.00 158.00   0.50    0.50    --   96.95  96.00-180.00  156
 23  \w     31.00 132.00   0.50    0.50    --   96.95-145.00-180.00  202
 24  \w     77.00 158.00   0.50    0.50    --   96.95  50.00 150.00  162
 25  \w     76.00 158.00   0.50    0.50    --   96.95  59.00-120.00  164
 26  \w     80.00 158.00   0.50    0.50    --   96.95  96.00  60.00  156
 27  \w     30.00 113.00   0.50    0.50    --   96.95-117.00 -60.00  166
 28  \w     30.00 113.00   0.50    0.50    --   96.95-117.00 -90.00  166
 29  \w     77.00 158.00   0.50    0.50    --   96.95 117.00   0.00  162
 30  \w     30.00 123.00   0.50    0.50    --   96.95 -77.00  30.00  186
 31  \w     84.00 158.00   0.50    0.50    --   96.95  33.00 -30.00  148
 32  \w     29.00 109.00   0.50    0.50    --   96.95 -33.00 150.00  160
 33  \w     30.00 113.00   0.50    0.50    --   96.95-117.00  60.00  166
 34  \w     31.00 121.00   0.50    0.50    --   96.95 -68.00 -30.00  180
 35  \w     32.00 113.00   0.50    0.50    --   96.95 -42.00  60.00  162
 36  \w     73.00 158.00   0.50    0.50    --   96.95  68.00  90.00  170
 37  \w   -108.00 -15.00   0.50    0.50    --  -41.24 -77.00  30.00  186
 38  \w   -108.00 -15.00   0.50    0.50    --  -41.24 -77.00   0.00  186
 39  \w   -108.00 -15.00   0.50    0.50    --  -41.24 -77.00  90.00  186
 40  \w    -58.00  31.00   0.50    0.50    --  -41.24  21.00-150.00  178
 41  \w   -108.00 -15.00   0.50    0.50    --  -41.24 -77.00  60.00  186
 42  \w   -107.00 -18.00   0.50    0.50    --  -41.24 -65.00-150.00  178
 43  \w   -107.00 -18.00   0.50    0.50    --  -41.24 -65.00 120.00  178
 44  \w   -108.00 -15.00   0.50    0.50    --  -41.24 -77.00 -60.00  186
 45  \w     15.00 108.00   0.50    0.50    --   41.24  77.00-150.00  186
 46  \w     15.00 108.00   0.50    0.50    --   41.24  77.00 -90.00  186
 47  \w    -27.00  53.00   0.50    0.50    --   41.24 -32.00-150.00  160
 48  \w     15.00 108.00   0.50    0.50    --   41.24  77.00 -60.00  186
 49  \w     18.00 107.00   0.50    0.50    --   41.24  65.00   0.00  178
;
_diffrn_measurement_device 'four-circle diffractometer'
_diffrn_measurement_device_type 'SuperNova, Single source at offset/far, HyPix3000'
_diffrn_measurement_method '\w scans'
_diffrn_orient_matrix_type 'CrysAlisPro convention (1999,Acta A55,543-557)'
_diffrn_orient_matrix_UB_11 -0.1016523000
_diffrn_orient_matrix_UB_12 0.0457113000
_diffrn_orient_matrix_UB_13 -0.0753801000
_diffrn_orient_matrix_UB_21 -0.1875331000
_diffrn_orient_matrix_UB_22 -0.0384935000
_diffrn_orient_matrix_UB_23 0.0235253000
_diffrn_orient_matrix_UB_31 0.0034295000
_diffrn_orient_matrix_UB_32 0.1396549000
_diffrn_orient_matrix_UB_33 0.0518646000
_diffrn_radiation_monochromator mirror
_diffrn_radiation_probe x-ray
_diffrn_radiation_type CuK\a
_diffrn_radiation_wavelength 1.54184
_diffrn_reflns_av_R_equivalents 0.0248
_diffrn_reflns_av_unetI/netI 0.0213
_diffrn_reflns_Laue_measured_fraction_full 0.999
_diffrn_reflns_Laue_measured_fraction_max 0.992
_diffrn_reflns_limit_h_max 8
_diffrn_reflns_limit_h_min -8
_diffrn_reflns_limit_k_max 12
_diffrn_reflns_limit_k_min -11
_diffrn_reflns_limit_l_max 20
_diffrn_reflns_limit_l_min -20
_diffrn_reflns_number 19570
_diffrn_reflns_point_group_measured_fraction_full 0.999
_diffrn_reflns_point_group_measured_fraction_max 0.992
_diffrn_reflns_theta_full 67.684
_diffrn_reflns_theta_max 68.847
_diffrn_reflns_theta_min 2.710
_diffrn_source 'micro-focus sealed X-ray tube'
_diffrn_source_type 'SuperNova (Cu) X-ray Source'
_exptl_absorpt_coefficient_mu 1.430
_exptl_absorpt_correction_T_max 1.00000
_exptl_absorpt_correction_T_min 0.87138
_exptl_absorpt_correction_type multi-scan
_exptl_absorpt_process_details
;
CrysAlisPro 1.171.39.46 (Rigaku Oxford Diffraction, 2018)
Empirical absorption correction using spherical harmonics,
 implemented in SCALE3 ABSPACK scaling algorithm.
;
_exptl_crystal_colour 'clear colourless'
_exptl_crystal_colour_lustre clear
_exptl_crystal_colour_primary colourless
_exptl_crystal_density_diffrn 1.604
_exptl_crystal_description block
_exptl_crystal_F_000 624
_exptl_crystal_size_max 0.16
_exptl_crystal_size_mid 0.14
_exptl_crystal_size_min 0.01
_refine_diff_density_max 1.460
_refine_diff_density_min -0.441
_refine_diff_density_rms 0.064
_refine_ls_extinction_method none
_refine_ls_goodness_of_fit_ref 1.039
_refine_ls_hydrogen_treatment mixed
_refine_ls_matrix_type full
_refine_ls_number_parameters 415
_refine_ls_number_reflns 4543
_refine_ls_number_restraints 0
_refine_ls_restrained_S_all 1.039
_refine_ls_R_factor_all 0.0482
_refine_ls_R_factor_gt 0.0455
_refine_ls_shift/su_max 0.000
_refine_ls_shift/su_mean 0.000
_refine_ls_structure_factor_coef Fsqd
_refine_ls_weighting_details 'w=1/[\s^2^(Fo^2^)+(0.0663P)^2^+1.3858P] where P=(Fo^2^+2Fc^2^)/3'
_refine_ls_weighting_scheme calc
_refine_ls_wR_factor_gt 0.1224
_refine_ls_wR_factor_ref 0.1246
_reflns_Friedel_coverage 0.000
_reflns_number_gt 4196
_reflns_number_total 4543
_reflns_threshold_expression 'I > 2\s(I)'
_cod_data_source_file ao0c03320_si_003.cif
_cod_data_source_block 19vlmirr001
_cod_depositor_comments 'Adding full bibliography for 4518227--4518229.cif.'
_cod_database_code 4518229
_shelx_shelxl_version_number 2016/6
_chemical_oxdiff_formula C23H16O17N2Mg2
_shelx_space_group_comment
;
The symmetry employed for this shelxl refinement is uniquely defined
by the following loop, which should always be used as a source of
symmetry information in preference to the above space-group names.
They are only intended as comments.
;
_shelx_estimated_absorpt_t_max 0.986
_shelx_estimated_absorpt_t_min 0.804
_reflns_odcompleteness_completeness 99.98
_reflns_odcompleteness_iscentric 1
_reflns_odcompleteness_theta 66.97
_olex2_refinement_description
;
1. Fixed Uiso
 At 1.2 times of:
  All C(H) groups, All C(H,H) groups
 At 1.5 times of:
  All O(H) groups
2.a Free rotating group:
 O17(H17A)
2.b Rotating group:
 O12(H12A)
2.c Ternary CH refined with riding coordinates:
 C12(H12)
2.d Secondary CH2 refined with riding coordinates:
 C11(H11A,H11B), C13(H13C,H13D)
2.e Aromatic/amide H refined with riding coordinates:
 C3(H3), C7(H7), C8(H8), C9(H9), C15(H15), C16(H16), C17(H17), C21(H21)
2.f Idealised tetrahedral OH refined as rotating group:
 O6(H6)
;
_olex2_exptl_crystal_mounting_method 'in paratone oil. '
_olex2_submission_special_instructions 'No special instructions were received'
_oxdiff_exptl_absorpt_empirical_details
;
Empirical correction (ABSPACK) includes:
- Absorption correction using spherical harmonics
- Frame scaling
;
_oxdiff_exptl_absorpt_empirical_full_max 1.223
_oxdiff_exptl_absorpt_empirical_full_min 0.825

loop_
_space_group_symop_operation_xyz
'x, y, z'
'-x, -y, -z'

loop_
_atom_site_label
_atom_site_type_symbol
_atom_site_fract_x
_atom_site_fract_y
_atom_site_fract_z
_atom_site_U_iso_or_equiv
_atom_site_adp_type
_atom_site_occupancy
_atom_site_site_symmetry_order
_atom_site_calc_flag
_atom_site_refinement_flags_posn
_atom_site_refinement_flags_adp
_atom_site_refinement_flags_occupancy
_atom_site_disorder_assembly
_atom_site_disorder_group
Mg1 Mg 0.72919(9) -0.06777(6) 0.87879(4) 0.01569(17) Uani 1 1 d . . . . .
O1 O 0.6795(2) 0.05501(14) 0.79837(9) 0.0239(3) Uani 1 1 d . . . . .
O2 O 0.6043(2) -0.06316(14) 0.66993(9) 0.0243(3) Uani 1 1 d . . . . .
O3 O 0.5480(2) 0.50866(13) 0.76973(8) 0.0205(3) Uani 1 1 d . . . . .
O4 O 0.4943(2) 0.14882(13) 0.61554(8) 0.0177(3) Uani 1 1 d . . . . .
O5 O 0.3408(2) 0.59584(14) 0.64862(8) 0.0202(3) Uani 1 1 d . . . . .
O6 O 0.0749(2) 0.74036(16) 0.72665(10) 0.0276(4) Uani 1 1 d . . . . .
H6 H 0.130287 0.702202 0.760075 0.041 Uiso 1 1 calc GR . . . .
O7 O 0.1322(2) 1.01837(13) 0.71697(8) 0.0201(3) Uani 1 1 d . . . . .
O8 O 0.2325(2) 1.14886(13) 0.87375(8) 0.0193(3) Uani 1 1 d . . . . .
O9 O 0.1036(2) 1.48290(13) 0.79374(8) 0.0181(3) Uani 1 1 d . . . . .
O10 O 0.3001(2) 1.64374(14) 0.99161(9) 0.0235(3) Uani 1 1 d . . . . .
O11 O 0.2568(2) 1.71371(14) 0.87271(9) 0.0244(3) Uani 1 1 d . . . . .
O12 O 0.7767(3) -0.19545(16) 0.95759(9) 0.0304(4) Uani 1 1 d . . . . .
H12A H 0.753911 -0.160350 1.004770 0.046 Uiso 1 1 d GR . . . .
O13 O 0.8127(2) 0.09821(15) 0.96912(9) 0.0213(3) Uani 1 1 d . . . . .
O14 O 0.4669(2) -0.05900(18) 0.90271(14) 0.0402(5) Uani 1 1 d . . . . .
O15 O 0.6629(2) -0.22674(15) 0.78020(9) 0.0223(3) Uani 1 1 d . . . . .
O16 O 1.0008(2) -0.07365(16) 0.86191(10) 0.0218(3) Uani 1 1 d . . . . .
C1 C 0.6208(3) 0.03954(19) 0.72284(12) 0.0177(4) Uani 1 1 d . . . . .
C2 C 0.5626(3) 0.1653(2) 0.69686(12) 0.0167(4) Uani 1 1 d . . . . .
C3 C 0.5762(3) 0.2819(2) 0.74875(12) 0.0173(4) Uani 1 1 d . . . . .
H3 H 0.623249 0.286987 0.803883 0.021 Uiso 1 1 calc R . . . .
C4 C 0.5202(3) 0.40005(19) 0.72190(12) 0.0161(4) Uani 1 1 d . . . . .
C5 C 0.4319(3) 0.37939(19) 0.63551(12) 0.0156(4) Uani 1 1 d . . . . .
C6 C 0.4297(3) 0.25457(19) 0.58558(12) 0.0164(4) Uani 1 1 d . . . . .
C7 C 0.3632(3) 0.2276(2) 0.50145(12) 0.0189(4) Uani 1 1 d . . . . .
H7 H 0.365212 0.144150 0.469734 0.023 Uiso 1 1 calc R . . . .
C8 C 0.2946(3) 0.3285(2) 0.46685(12) 0.0189(4) Uani 1 1 d . . . . .
H8 H 0.253735 0.313418 0.410537 0.023 Uiso 1 1 calc R . . . .
C9 C 0.2849(3) 0.4529(2) 0.51434(12) 0.0184(4) Uani 1 1 d . . . . .
H9 H 0.234420 0.518625 0.489775 0.022 Uiso 1 1 calc R . . . .
C10 C 0.3503(3) 0.47857(19) 0.59793(12) 0.0167(4) Uani 1 1 d . . . . .
C11 C 0.2440(3) 0.6925(2) 0.61497(13) 0.0250(5) Uani 1 1 d . . . . .
H11A H 0.128400 0.651898 0.580882 0.030 Uiso 1 1 calc R . . . .
H11B H 0.317753 0.731678 0.581090 0.030 Uiso 1 1 calc R . . . .
C12 C 0.2058(3) 0.7966(2) 0.68345(13) 0.0233(5) Uani 1 1 d . . . . .
H12 H 0.321277 0.830624 0.721340 0.028 Uiso 1 1 calc R . . . .
C13 C 0.1200(3) 0.9069(2) 0.65035(13) 0.0259(5) Uani 1 1 d . . . . .
H13C H 0.184871 0.930175 0.608335 0.031 Uiso 1 1 calc R . . . .
H13D H -0.008553 0.880022 0.626071 0.031 Uiso 1 1 calc R . . . .
C14 C 0.0697(3) 1.13063(19) 0.69736(12) 0.0169(4) Uani 1 1 d . . . . .
C15 C -0.0246(3) 1.1381(2) 0.62088(12) 0.0193(4) Uani 1 1 d . . . . .
H15 H -0.052080 1.062556 0.579870 0.023 Uiso 1 1 calc R . . . .
C16 C -0.0787(3) 1.2586(2) 0.60512(12) 0.0198(4) Uani 1 1 d . . . . .
H16 H -0.144096 1.261703 0.553736 0.024 Uiso 1 1 calc R . . . .
C17 C -0.0377(3) 1.3731(2) 0.66364(12) 0.0190(4) Uani 1 1 d . . . . .
H17 H -0.073745 1.453103 0.652552 0.023 Uiso 1 1 calc R . . . .
C18 C 0.0598(3) 1.36483(19) 0.74023(12) 0.0166(4) Uani 1 1 d . . . . .
C19 C 0.1111(3) 1.24594(19) 0.76078(12) 0.0158(4) Uani 1 1 d . . . . .
C20 C 0.2049(3) 1.24935(19) 0.84473(12) 0.0164(4) Uani 1 1 d . . . . .
C21 C 0.2621(3) 1.3787(2) 0.89375(12) 0.0184(4) Uani 1 1 d . . . . .
H21 H 0.338040 1.387444 0.944413 0.022 Uiso 1 1 calc R . . . .
C22 C 0.2080(3) 1.4871(2) 0.86782(12) 0.0176(4) Uani 1 1 d . . . . .
C23 C 0.2593(3) 1.6275(2) 0.91561(13) 0.0199(4) Uani 1 1 d . . . . .
O17 O 0.8102(2) -0.45760(16) 0.91418(9) 0.0240(3) Uani 1 1 d . . . . .
H17A H 0.728871 -0.475645 0.870912 0.036 Uiso 1 1 d G . . . .
H12B H 0.790(5) -0.278(4) 0.948(2) 0.050(9) Uiso 1 1 d . . . . .
H17B H 0.789(4) -0.511(3) 0.940(2) 0.044(9) Uiso 1 1 d . . . . .
H15A H 0.642(5) -0.199(4) 0.731(2) 0.060(10) Uiso 1 1 d . . . . .
H14A H 0.401(5) -0.124(4) 0.897(2) 0.061(11) Uiso 1 1 d . . . . .
H14B H 0.392(7) 0.009(5) 0.882(3) 0.115(18) Uiso 1 1 d . . . . .
H13A H 0.762(5) 0.178(3) 0.971(2) 0.050(9) Uiso 1 1 d . . . . .
H13B H 0.884(6) 0.106(4) 1.014(3) 0.086(14) Uiso 1 1 d . . . . .
H15B H 0.612(4) -0.308(3) 0.7706(18) 0.039(8) Uiso 1 1 d . . . . .
H16A H 1.056(5) -0.006(4) 0.855(2) 0.049(10) Uiso 1 1 d . . . . .
H16B H 1.020(5) -0.132(4) 0.823(2) 0.066(11) Uiso 1 1 d . . . . .

loop_
_atom_site_aniso_label
_atom_site_aniso_U_11
_atom_site_aniso_U_22
_atom_site_aniso_U_33
_atom_site_aniso_U_23
_atom_site_aniso_U_13
_atom_site_aniso_U_12
Mg1 0.0198(4) 0.0131(3) 0.0129(3) 0.0013(3) 0.0009(3) 0.0013(3)
O1 0.0381(9) 0.0153(7) 0.0161(7) 0.0027(6) -0.0021(6) 0.0036(6)
O2 0.0423(9) 0.0150(7) 0.0150(7) 0.0009(6) 0.0037(6) 0.0063(6)
O3 0.0313(8) 0.0135(7) 0.0140(7) 0.0000(6) -0.0018(6) 0.0026(6)
O4 0.0271(8) 0.0136(7) 0.0115(7) 0.0016(5) 0.0011(6) 0.0034(6)
O5 0.0286(8) 0.0150(7) 0.0146(7) -0.0005(6) -0.0016(6) 0.0074(6)
O6 0.0345(9) 0.0258(8) 0.0241(8) 0.0074(7) 0.0063(7) 0.0046(7)
O7 0.0307(8) 0.0124(7) 0.0142(7) -0.0015(5) -0.0013(6) 0.0048(6)
O8 0.0301(8) 0.0133(7) 0.0136(7) 0.0030(5) 0.0003(6) 0.0016(6)
O9 0.0269(8) 0.0128(7) 0.0136(7) 0.0013(5) 0.0017(6) 0.0027(5)
O10 0.0370(9) 0.0148(7) 0.0156(7) -0.0006(6) -0.0005(6) 0.0015(6)
O11 0.0386(9) 0.0139(7) 0.0193(7) 0.0021(6) 0.0035(6) -0.0006(6)
O12 0.0615(12) 0.0160(8) 0.0157(8) 0.0039(6) 0.0104(7) 0.0074(7)
O13 0.0273(8) 0.0165(7) 0.0167(7) -0.0018(6) -0.0006(6) 0.0034(6)
O14 0.0258(9) 0.0183(9) 0.0764(15) 0.0024(9) 0.0185(9) -0.0014(7)
O15 0.0330(9) 0.0136(7) 0.0169(7) 0.0018(6) -0.0032(6) -0.0017(6)
O16 0.0243(8) 0.0147(7) 0.0259(8) 0.0001(6) 0.0083(6) 0.0006(6)
C1 0.0213(10) 0.0154(10) 0.0164(10) 0.0040(8) 0.0025(8) 0.0014(8)
C2 0.0188(10) 0.0168(10) 0.0142(9) 0.0032(8) 0.0022(8) 0.0016(8)
C3 0.0208(10) 0.0174(10) 0.0129(9) 0.0034(8) 0.0007(8) 0.0011(8)
C4 0.0181(10) 0.0158(10) 0.0139(9) 0.0020(8) 0.0028(7) 0.0000(7)
C5 0.0182(10) 0.0144(9) 0.0134(9) 0.0019(8) 0.0017(7) 0.0001(7)
C6 0.0185(10) 0.0156(9) 0.0160(10) 0.0043(8) 0.0036(8) 0.0024(7)
C7 0.0245(11) 0.0165(10) 0.0140(10) -0.0006(8) 0.0027(8) 0.0009(8)
C8 0.0229(10) 0.0207(10) 0.0115(9) 0.0013(8) 0.0006(8) 0.0003(8)
C9 0.0228(10) 0.0171(10) 0.0152(10) 0.0048(8) 0.0005(8) 0.0028(8)
C10 0.0192(10) 0.0151(9) 0.0151(10) 0.0014(8) 0.0030(8) 0.0012(7)
C11 0.0296(12) 0.0216(11) 0.0213(11) 0.0027(9) -0.0029(9) 0.0069(9)
C12 0.0240(11) 0.0183(10) 0.0237(11) -0.0013(9) -0.0013(9) 0.0025(8)
C13 0.0364(13) 0.0182(11) 0.0186(10) -0.0017(8) -0.0039(9) 0.0058(9)
C14 0.0217(10) 0.0144(10) 0.0156(10) 0.0038(8) 0.0048(8) 0.0028(8)
C15 0.0250(11) 0.0172(10) 0.0136(9) -0.0010(8) 0.0024(8) 0.0005(8)
C16 0.0240(11) 0.0232(11) 0.0127(9) 0.0060(8) 0.0015(8) 0.0031(8)
C17 0.0246(11) 0.0169(10) 0.0166(10) 0.0056(8) 0.0033(8) 0.0044(8)
C18 0.0203(10) 0.0140(9) 0.0151(10) 0.0009(8) 0.0048(8) 0.0005(7)
C19 0.0186(10) 0.0157(10) 0.0129(9) 0.0021(8) 0.0034(7) 0.0000(7)
C20 0.0189(10) 0.0155(10) 0.0150(10) 0.0020(8) 0.0046(8) 0.0019(7)
C21 0.0230(10) 0.0174(10) 0.0130(9) 0.0005(8) 0.0018(8) 0.0006(8)
C22 0.0228(10) 0.0175(10) 0.0117(9) 0.0008(8) 0.0037(8) 0.0002(8)
C23 0.0250(11) 0.0140(10) 0.0197(10) 0.0019(8) 0.0034(8) 0.0009(8)
O17 0.0351(9) 0.0202(8) 0.0151(7) 0.0032(6) -0.0001(6) 0.0016(6)

loop_
_atom_type_symbol
_atom_type_description
_atom_type_scat_dispersion_real
_atom_type_scat_dispersion_imag
_atom_type_scat_source
C C 0.0181 0.0091 'International Tables Vol C Tables 4.2.6.8 and 6.1.1.4'
H H 0.0000 0.0000 'International Tables Vol C Tables 4.2.6.8 and 6.1.1.4'
Mg Mg 0.1719 0.1771 'International Tables Vol C Tables 4.2.6.8 and 6.1.1.4'
O O 0.0492 0.0322 'International Tables Vol C Tables 4.2.6.8 and 6.1.1.4'

loop_
_geom_angle_atom_site_label_1
_geom_angle_atom_site_label_2
_geom_angle_atom_site_label_3
_geom_angle
_geom_angle_site_symmetry_1
_geom_angle_site_symmetry_3
_geom_angle_publ_flag
O1 Mg1 O12 178.58(7) . . ?
O1 Mg1 O13 87.45(7) . . ?
O1 Mg1 O15 88.49(6) . . ?
O1 Mg1 O16 91.68(7) . . ?
O12 Mg1 O13 93.96(7) . . ?
O12 Mg1 O15 90.11(7) . . ?
O12 Mg1 O16 88.48(7) . . ?
O13 Mg1 O15 173.91(7) . . ?
O14 Mg1 O1 90.39(8) . . ?
O14 Mg1 O12 89.51(9) . . ?
O14 Mg1 O13 89.32(8) . . ?
O14 Mg1 O15 95.26(8) . . ?
O14 Mg1 O16 176.61(8) . . ?
O16 Mg1 O13 88.10(7) . . ?
O16 Mg1 O15 87.48(7) . . ?
C1 O1 Mg1 135.10(13) . . ?
C2 O4 C6 118.82(15) . . ?
C10 O5 C11 117.79(16) . . ?
C12 O6 H6 109.5 . . ?
C14 O7 C13 116.47(15) . . ?
C22 O9 C18 119.26(15) . . ?
Mg1 O12 H12A 109.7 . . ?
Mg1 O12 H12B 130(2) . . ?
H12A O12 H12B 118.4 . . ?
Mg1 O13 H13A 125(2) . . ?
Mg1 O13 H13B 129(3) . . ?
H13A O13 H13B 106(3) . . ?
Mg1 O14 H14A 121(3) . . ?
Mg1 O14 H14B 118(3) . . ?
H14A O14 H14B 108(4) . . ?
Mg1 O15 H15A 111(2) . . ?
Mg1 O15 H15B 138(2) . . ?
H15A O15 H15B 107(3) . . ?
Mg1 O16 H16A 118(2) . . ?
Mg1 O16 H16B 115(3) . . ?
H16A O16 H16B 105(3) . . ?
O1 C1 C2 113.17(17) . . ?
O2 C1 O1 128.17(19) . . ?
O2 C1 C2 118.66(17) . . ?
O4 C2 C1 113.60(16) . . ?
C3 C2 O4 122.80(18) . . ?
C3 C2 C1 123.60(18) . . ?
C2 C3 H3 118.9 . . ?
C2 C3 C4 122.19(18) . . ?
C4 C3 H3 118.9 . . ?
O3 C4 C3 120.90(18) . . ?
O3 C4 C5 124.41(18) . . ?
C3 C4 C5 114.69(17) . . ?
C6 C5 C4 118.49(18) . . ?
C6 C5 C10 117.06(18) . . ?
C10 C5 C4 124.44(17) . . ?
O4 C6 C5 122.61(17) . . ?
O4 C6 C7 114.40(17) . . ?
C7 C6 C5 122.99(18) . . ?
C6 C7 H7 121.1 . . ?
C8 C7 C6 117.90(18) . . ?
C8 C7 H7 121.1 . . ?
C7 C8 H8 119.2 . . ?
C7 C8 C9 121.52(18) . . ?
C9 C8 H8 119.2 . . ?
C8 C9 H9 119.9 . . ?
C10 C9 C8 120.17(19) . . ?
C10 C9 H9 119.9 . . ?
O5 C10 C5 116.19(17) . . ?
O5 C10 C9 123.64(18) . . ?
C9 C10 C5 120.17(18) . . ?
O5 C11 H11A 109.9 . . ?
O5 C11 H11B 109.9 . . ?
O5 C11 C12 109.03(17) . . ?
H11A C11 H11B 108.3 . . ?
C12 C11 H11A 109.9 . . ?
C12 C11 H11B 109.9 . . ?
O6 C12 C11 109.23(18) . . ?
O6 C12 H12 109.9 . . ?
O6 C12 C13 107.54(18) . . ?
C11 C12 H12 109.9 . . ?
C13 C12 C11 110.47(18) . . ?
C13 C12 H12 109.9 . . ?
O7 C13 C12 108.28(17) . . ?
O7 C13 H13C 110.0 . . ?
O7 C13 H13D 110.0 . . ?
C12 C13 H13C 110.0 . . ?
C12 C13 H13D 110.0 . . ?
H13C C13 H13D 108.4 . . ?
O7 C14 C15 123.93(18) . . ?
O7 C14 C19 115.82(17) . . ?
C15 C14 C19 120.23(18) . . ?
C14 C15 H15 119.9 . . ?
C14 C15 C16 120.19(19) . . ?
C16 C15 H15 119.9 . . ?
C15 C16 H16 119.2 . . ?
C17 C16 C15 121.70(19) . . ?
C17 C16 H16 119.2 . . ?
C16 C17 H17 121.2 . . ?
C16 C17 C18 117.67(18) . . ?
C18 C17 H17 121.2 . . ?
O9 C18 C17 114.44(17) . . ?
O9 C18 C19 122.31(17) . . ?
C17 C18 C19 123.24(18) . . ?
C14 C19 C20 125.11(18) . . ?
C18 C19 C14 116.86(18) . . ?
C18 C19 C20 118.03(17) . . ?
O8 C20 C19 123.79(18) . . ?
O8 C20 C21 120.84(18) . . ?
C21 C20 C19 115.36(17) . . ?
C20 C21 H21 119.4 . . ?
C22 C21 C20 121.25(19) . . ?
C22 C21 H21 119.4 . . ?
O9 C22 C23 112.00(17) . . ?
C21 C22 O9 122.91(18) . . ?
C21 C22 C23 125.06(19) . . ?
O10 C23 O11 127.73(19) . . ?
O10 C23 C22 117.31(18) . . ?
O11 C23 C22 114.95(18) . . ?
H17A O17 H17B 105.9 . . ?

loop_
_geom_bond_atom_site_label_1
_geom_bond_atom_site_label_2
_geom_bond_distance
_geom_bond_site_symmetry_2
_geom_bond_publ_flag
Mg1 O1 2.0371(16) . ?
Mg1 O12 2.0538(17) . ?
Mg1 O13 2.0607(16) . ?
Mg1 O14 2.0318(19) . ?
Mg1 O15 2.0810(16) . ?
Mg1 O16 2.0606(17) . ?
O1 C1 1.255(2) . ?
O2 C1 1.239(2) . ?
O3 C4 1.240(2) . ?
O4 C2 1.359(2) . ?
O4 C6 1.372(2) . ?
O5 C10 1.360(2) . ?
O5 C11 1.418(2) . ?
O6 H6 0.8200 . ?
O6 C12 1.450(3) . ?
O7 C13 1.439(2) . ?
O7 C14 1.357(2) . ?
O8 C20 1.247(2) . ?
O9 C18 1.364(2) . ?
O9 C22 1.352(2) . ?
O10 C23 1.246(3) . ?
O11 C23 1.251(3) . ?
O12 H12A 0.8555 . ?
O12 H12B 0.85(4) . ?
O13 H13A 0.93(4) . ?
O13 H13B 0.83(5) . ?
O14 H14A 0.79(4) . ?
O14 H14B 1.00(5) . ?
O15 H15A 0.92(4) . ?
O15 H15B 0.87(3) . ?
O16 H16A 0.82(4) . ?
O16 H16B 0.84(4) . ?
C1 C2 1.518(3) . ?
C2 C3 1.340(3) . ?
C3 H3 0.9300 . ?
C3 C4 1.446(3) . ?
C4 C5 1.469(3) . ?
C5 C6 1.402(3) . ?
C5 C10 1.423(3) . ?
C6 C7 1.395(3) . ?
C7 H7 0.9300 . ?
C7 C8 1.376(3) . ?
C8 H8 0.9300 . ?
C8 C9 1.396(3) . ?
C9 H9 0.9300 . ?
C9 C10 1.385(3) . ?
C11 H11A 0.9700 . ?
C11 H11B 0.9700 . ?
C11 C12 1.498(3) . ?
C12 H12 0.9800 . ?
C12 C13 1.497(3) . ?
C13 H13C 0.9700 . ?
C13 H13D 0.9700 . ?
C14 C15 1.384(3) . ?
C14 C19 1.427(3) . ?
C15 H15 0.9300 . ?
C15 C16 1.395(3) . ?
C16 H16 0.9300 . ?
C16 C17 1.376(3) . ?
C17 H17 0.9300 . ?
C17 C18 1.396(3) . ?
C18 C19 1.401(3) . ?
C19 C20 1.467(3) . ?
C20 C21 1.436(3) . ?
C21 H21 0.9300 . ?
C21 C22 1.343(3) . ?
C22 C23 1.518(3) . ?
O17 H17A 0.8502 . ?
O17 H17B 0.79(3) . ?

loop_
_geom_torsion_atom_site_label_1
_geom_torsion_atom_site_label_2
_geom_torsion_atom_site_label_3
_geom_torsion_atom_site_label_4
_geom_torsion
_geom_torsion_site_symmetry_1
_geom_torsion_site_symmetry_2
_geom_torsion_site_symmetry_3
_geom_torsion_site_symmetry_4
_geom_torsion_publ_flag
Mg1 O1 C1 O2 -14.2(4) . . . . ?
Mg1 O1 C1 C2 165.01(14) . . . . ?
O1 C1 C2 O4 -178.35(17) . . . . ?
O1 C1 C2 C3 1.4(3) . . . . ?
O2 C1 C2 O4 0.9(3) . . . . ?
O2 C1 C2 C3 -179.3(2) . . . . ?
O3 C4 C5 C6 172.16(19) . . . . ?
O3 C4 C5 C10 -6.7(3) . . . . ?
O4 C2 C3 C4 -0.5(3) . . . . ?
O4 C6 C7 C8 179.50(18) . . . . ?
O5 C11 C12 O6 -67.4(2) . . . . ?
O5 C11 C12 C13 174.54(18) . . . . ?
O6 C12 C13 O7 76.3(2) . . . . ?
O7 C14 C15 C16 -177.86(19) . . . . ?
O7 C14 C19 C18 175.54(17) . . . . ?
O7 C14 C19 C20 -3.6(3) . . . . ?
O8 C20 C21 C22 -169.4(2) . . . . ?
O9 C18 C19 C14 -175.26(18) . . . . ?
O9 C18 C19 C20 3.9(3) . . . . ?
O9 C22 C23 O10 157.07(18) . . . . ?
O9 C22 C23 O11 -23.6(3) . . . . ?
C1 C2 C3 C4 179.74(18) . . . . ?
C2 O4 C6 C5 0.3(3) . . . . ?
C2 O4 C6 C7 179.76(17) . . . . ?
C2 C3 C4 O3 -174.1(2) . . . . ?
C2 C3 C4 C5 5.4(3) . . . . ?
C3 C4 C5 C6 -7.4(3) . . . . ?
C3 C4 C5 C10 173.77(18) . . . . ?
C4 C5 C6 O4 4.9(3) . . . . ?
C4 C5 C6 C7 -174.58(18) . . . . ?
C4 C5 C10 O5 -6.1(3) . . . . ?
C4 C5 C10 C9 174.30(19) . . . . ?
C5 C6 C7 C8 -1.0(3) . . . . ?
C6 O4 C2 C1 177.18(16) . . . . ?
C6 O4 C2 C3 -2.6(3) . . . . ?
C6 C5 C10 O5 175.03(17) . . . . ?
C6 C5 C10 C9 -4.6(3) . . . . ?
C6 C7 C8 C9 -2.3(3) . . . . ?
C7 C8 C9 C10 2.0(3) . . . . ?
C8 C9 C10 O5 -178.02(18) . . . . ?
C8 C9 C10 C5 1.6(3) . . . . ?
C10 O5 C11 C12 164.89(18) . . . . ?
C10 C5 C6 O4 -176.16(18) . . . . ?
C10 C5 C6 C7 4.4(3) . . . . ?
C11 O5 C10 C5 -173.83(18) . . . . ?
C11 O5 C10 C9 5.8(3) . . . . ?
C11 C12 C13 O7 -164.60(19) . . . . ?
C13 O7 C14 C15 8.7(3) . . . . ?
C13 O7 C14 C19 -169.66(18) . . . . ?
C14 O7 C13 C12 176.55(18) . . . . ?
C14 C15 C16 C17 1.2(3) . . . . ?
C14 C19 C20 O8 -11.9(3) . . . . ?
C14 C19 C20 C21 169.15(19) . . . . ?
C15 C14 C19 C18 -2.9(3) . . . . ?
C15 C14 C19 C20 177.96(19) . . . . ?
C15 C16 C17 C18 -0.3(3) . . . . ?
C16 C17 C18 O9 176.88(18) . . . . ?
C16 C17 C18 C19 -2.4(3) . . . . ?
C17 C18 C19 C14 4.0(3) . . . . ?
C17 C18 C19 C20 -176.85(18) . . . . ?
C18 O9 C22 C21 -4.3(3) . . . . ?
C18 O9 C22 C23 174.16(17) . . . . ?
C18 C19 C20 O8 168.95(19) . . . . ?
C18 C19 C20 C21 -10.0(3) . . . . ?
C19 C14 C15 C16 0.4(3) . . . . ?
C19 C20 C21 C22 9.5(3) . . . . ?
C20 C21 C22 O9 -2.6(3) . . . . ?
C20 C21 C22 C23 179.22(19) . . . . ?
C21 C22 C23 O10 -24.5(3) . . . . ?
C21 C22 C23 O11 154.8(2) . . . . ?
C22 O9 C18 C17 -175.87(17) . . . . ?
C22 O9 C18 C19 3.4(3) . . . . ?
